data_7717235
loop_
_publ_author_name
'Wu, Jingyun'
'Stevens, Michael A.'
'Gardiner, Michael G.'
'Colebatch, Annie L.'

_publ_section_title
;
 Ruthenium, copper and ruthenium-copper complexes of an unsymmetrical
 phosphino pyridyl 1,8-naphthyridine PNNN ligand.
;
_journal_issue 44
_journal_name_full 'Dalton transactions (Cambridge, England : 2003)'
_journal_page_first 18037
_journal_page_last 18046
_journal_paper_doi 10.1039/d4dt02755h
_journal_volume 53
_journal_year 2024
_chemical_formula_moiety 'C32 H42 Cl3 Cu N3 P Ru, 2(C2 H3 N)'
_chemical_formula_sum 'C36 H48 Cl3 Cu N5 P Ru'
_chemical_formula_weight 852.72
_space_group_crystal_system triclinic
_space_group_IT_number 2
_space_group_name_Hall '-P 1'
_space_group_name_H-M_alt 'P -1'
_atom_sites_solution_hydrogens geom
_atom_sites_solution_primary dual
_audit_creation_date 2023-09-22
_audit_creation_method
;
Olex2 1.5
(compiled 2023.08.24 svn.re1ec1418 for OlexSys, GUI svn.r6817)
;
_audit_update_record
;
2024-09-26 deposited with the CCDC.	2024-10-15 downloaded from the CCDC.
;
_cell_angle_alpha 87.736(2)
_cell_angle_beta 83.713(2)
_cell_angle_gamma 77.647(2)
_cell_formula_units_Z 2
_cell_length_a 11.0189(2)
_cell_length_b 12.5547(2)
_cell_length_c 14.1481(3)
_cell_measurement_reflns_used 14286
_cell_measurement_temperature 150.00(10)
_cell_measurement_theta_max 73.6740
_cell_measurement_theta_min 4.7420
_cell_volume 1900.16(6)
_computing_cell_refinement 'CrysAlisPro 1.171.40.82a (Rigaku OD, 2020)'
_computing_data_collection 'CrysAlisPro 1.171.40.82a (Rigaku OD, 2020)'
_computing_data_reduction 'CrysAlisPro 1.171.40.82a (Rigaku OD, 2020)'
_computing_molecular_graphics 'Olex2 1.5 (Dolomanov et al., 2009)'
_computing_publication_material 'Olex2 1.5 (Dolomanov et al., 2009)'
_computing_structure_refinement 'SHELXL 2018/3 (Sheldrick, 2015)'
_computing_structure_solution 'SHELXT 2014/5 (Sheldrick, 2014)'
_diffrn_ambient_environment N~2~
_diffrn_ambient_temperature 150.00(10)
_diffrn_detector 'CCD plate'
_diffrn_detector_area_resol_mean 8.1297
_diffrn_detector_type EosS2
_diffrn_measured_fraction_theta_full 1.000
_diffrn_measured_fraction_theta_max 0.996
_diffrn_measurement_details
;
List of Runs (angles in degrees, time in seconds):

  # Type    Start    End  Width  t~exp~   \w     \q     \k     \f   Frames
#--------------------------------------------------------------------------
  1  \w    -75.00 -49.00   1.00    1.00    --  -36.95 -38.00   0.00   26
  2  \w    -97.00 -71.00   1.00    1.00    --  -36.95-153.00  51.00   26
  3  \w     51.00 104.00   1.00    1.00    --   36.95  57.00 -90.00   53
  4  \w     56.00  82.00   1.00    1.00    --   36.95  57.00 -30.00   26
  5  \w     34.00  88.00   1.00    1.00    --   36.95-121.00-149.00   54
  6  \w     43.00  73.00   1.00    1.00    --   36.95 -99.00 150.00   30
  7  \w      7.00  38.00   1.00    1.00    --   36.95 -99.00 150.00   31
  8  \w     26.00  51.00   1.00    1.00    --   36.95 -57.00  30.00   25
  9  \w    -20.00   6.00   1.00    1.00    --   36.95 -77.00 120.00   26
 10  \w     56.00 105.00   1.00    1.00    --   36.95  38.00 -30.00   49
 11  \w    -32.00  56.00   1.00    1.00    --   36.95 -38.00   0.00   88
 12  \w    -29.00  14.00   1.00    1.00    --   36.95 -57.00-120.00   43
 13  \w      8.00  35.00   1.00    1.00    --   36.95 -77.00 120.00   27
 14  \w    -19.00  63.00   1.00    1.00    --   36.95 -77.00-120.00   82
 15  \w      9.00  76.00   1.00    1.00    --   36.95 -99.00   0.00   67
 16  \w     48.00 107.00   1.00    1.00    --   36.95  19.00-150.00   59
 17  \w     98.00 126.00   1.00    1.00    --  111.00 -38.00 -90.00   28
 18  \w    135.00 176.00   1.00    1.00    --  111.00  12.00  60.00   41
 19  \w     50.00  79.00   1.00    1.00    --  111.00 -38.00 -90.00   29
 20  \w    107.00 137.00   1.00    1.00    --  111.00  64.00  60.00   30
 21  \w     42.00  77.00   1.00    1.00    --  111.00-111.00  30.00   35
 22  \w     83.00 109.00   1.00    1.00    --  111.00-111.00-120.00   26
 23  \w    147.00 172.00   1.00    1.00    --  111.00  12.00-180.00   25
 24  \w     84.00 109.00   1.00    1.00    --  111.00-111.00  30.00   25
 25  \w    145.00 177.00   1.00    1.00    --  111.00  64.00  60.00   32
 26  \w     66.00 115.00   1.00    1.00    --  111.00  12.00  60.00   49
 27  \w     68.00  94.00   1.00    1.00    --  111.00 -92.00   0.00   26
 28  \w     82.00 107.00   1.00    1.00    --  111.00-111.00 120.00   25
 29  \w     72.00  98.00   1.00    1.00    --  111.00-111.00 -30.00   26
 30  \w     58.00 101.00   1.00    1.00    --  111.00 -64.00  60.00   43
 31  \w     89.00 115.00   1.00    1.00    --  111.00 -64.00  90.00   26
 32  \w     43.00 106.00   1.00    1.00    --  111.00 -92.00  90.00   63
 33  \w     43.00  69.00   1.00    1.00    --  111.00 -77.00-150.00   26
 34  \w     62.00 105.00   1.00    1.00    --  111.00 -92.00-120.00   43
 35  \w    125.00 167.00   1.00    1.00    --  111.00  77.00 -90.00   42
 36  \w    103.00 128.00   1.00    1.00    --  111.00 -50.00  60.00   25
 37  \w    128.00 177.00   1.00    1.00    --  111.00  77.00-180.00   49
 38  \w    116.00 142.00   1.00    1.00    --  111.00  12.00-180.00   26
 39  \w     47.00  83.00   1.00    1.00    --  111.00 -50.00  60.00   36
 40  \w     43.00 104.00   1.00    1.00    --  111.00 -92.00-150.00   61
 41  \w    116.00 142.00   1.00    1.00    --  111.00 178.00 150.00   26
 42  \w     85.00 111.00   1.00    1.00    --  111.00 178.00 150.00   26
 43  \w    101.00 162.00   1.00    1.00    --  111.00  25.00 120.00   61
 44  \w     67.00  92.00   1.00    1.00    --  111.00-121.00-149.00   25
 45  \w     92.00 137.00   1.00    1.00    --  111.00 -77.00-150.00   45
 46  \w     54.00 125.00   1.00    1.00    --  111.00 -38.00 150.00   71
 47  \w     72.00  97.00   1.00    1.00    --  111.00 -92.00-180.00   25
 48  \w     80.00 109.00   1.00    1.00    --  111.00-111.00   0.00   29
 49  \w    131.00 177.00   1.00    1.00    --  111.00 111.00-180.00   46
 50  \w    121.00 146.00   1.00    1.00    --  111.00 178.00 -60.00   25
 51  \w     80.00 130.00   1.00    1.00    --  111.00 -25.00  90.00   50
 52  \w     49.00  74.00   1.00    1.00    --  111.00 -25.00  90.00   25
 53  \w     48.00  73.00   1.00    1.00    --  111.00 -64.00   0.00   25
 54  \w    114.00 139.00   1.00    1.00    --  111.00  77.00-120.00   25
 55  \w     83.00 109.00   1.00    1.00    --  111.00-111.00  90.00   26
 56  \w     45.00 107.00   1.00    1.00    --  111.00-111.00-180.00   62
 57  \w    108.00 134.00   1.00    1.00    --  111.00  77.00-150.00   26
 58  \w    152.00 177.00   1.00    1.00    --  111.00  77.00 -60.00   25
 59  \w     71.00 122.00   1.00    1.00    --  111.00 -50.00   0.00   51
 60  \w     93.00 166.00   1.00    1.00    --  111.00  38.00 -30.00   73
 61  \w     60.00 106.00   1.00    1.00    --  111.00 -50.00-150.00   46
 62  \w     91.00 150.00   1.00    1.00    --  111.00  25.00 -60.00   59
 63  \w     86.00 137.00   1.00    1.00    --  111.00 -80.00 -96.08   51
;
_diffrn_measurement_device 'four-circle diffractometer'
_diffrn_measurement_device_type 'SuperNova, Dual, Cu at home/near, EosS2'
_diffrn_measurement_method '\w scans'
_diffrn_orient_matrix_type 'CrysAlisPro convention (1999,Acta A55,543-557)'
_diffrn_orient_matrix_UB_11 -0.1117582000
_diffrn_orient_matrix_UB_12 0.0835181000
_diffrn_orient_matrix_UB_13 -0.0332907000
_diffrn_orient_matrix_UB_21 0.0594077000
_diffrn_orient_matrix_UB_22 -0.0140472000
_diffrn_orient_matrix_UB_23 -0.1037117000
_diffrn_orient_matrix_UB_31 -0.0684644000
_diffrn_orient_matrix_UB_32 -0.0927956000
_diffrn_orient_matrix_UB_33 -0.0118074000
_diffrn_radiation_monochromator mirror
_diffrn_radiation_probe x-ray
_diffrn_radiation_type 'Cu K\a'
_diffrn_radiation_wavelength 1.54184
_diffrn_reflns_av_R_equivalents 0.0238
_diffrn_reflns_av_unetI/netI 0.0243
_diffrn_reflns_Laue_measured_fraction_full 1.000
_diffrn_reflns_Laue_measured_fraction_max 0.996
_diffrn_reflns_limit_h_max 12
_diffrn_reflns_limit_h_min -13
_diffrn_reflns_limit_k_max 11
_diffrn_reflns_limit_k_min -15
_diffrn_reflns_limit_l_max 17
_diffrn_reflns_limit_l_min -17
_diffrn_reflns_number 22982
_diffrn_reflns_point_group_measured_fraction_full 1.000
_diffrn_reflns_point_group_measured_fraction_max 0.996
_diffrn_reflns_theta_full 67.684
_diffrn_reflns_theta_max 73.766
_diffrn_reflns_theta_min 3.604
_diffrn_source 'micro-focus sealed X-ray tube'
_diffrn_source_type 'SuperNova (Cu) X-ray Source'
_exptl_absorpt_coefficient_mu 6.494
_exptl_absorpt_correction_T_max 1.00000
_exptl_absorpt_correction_T_min 0.75296
_exptl_absorpt_correction_type multi-scan
_exptl_absorpt_process_details
;
CrysAlisPro 1.171.40.82a (Rigaku Oxford Diffraction, 2020)
Empirical absorption correction using spherical harmonics,
implemented in SCALE3 ABSPACK scaling algorithm.
;
_exptl_crystal_colour orange
_exptl_crystal_colour_primary orange
_exptl_crystal_density_diffrn 1.490
_exptl_crystal_description block
_exptl_crystal_F_000 876
_exptl_crystal_size_max 0.32
_exptl_crystal_size_mid 0.178
_exptl_crystal_size_min 0.139
_refine_diff_density_max 1.364
_refine_diff_density_min -0.627
_refine_diff_density_rms 0.067
_refine_ls_extinction_method none
_refine_ls_goodness_of_fit_ref 1.057
_refine_ls_hydrogen_treatment constr
_refine_ls_matrix_type full
_refine_ls_number_parameters 435
_refine_ls_number_reflns 7655
_refine_ls_number_restraints 0
_refine_ls_restrained_S_all 1.057
_refine_ls_R_factor_all 0.0287
_refine_ls_R_factor_gt 0.0278
_refine_ls_shift/su_max 0.001
_refine_ls_shift/su_mean 0.000
_refine_ls_structure_factor_coef Fsqd
_refine_ls_weighting_details 'w=1/[\s^2^(Fo^2^)+(0.0306P)^2^+1.9628P] where P=(Fo^2^+2Fc^2^)/3'
_refine_ls_weighting_scheme calc
_refine_ls_wR_factor_gt 0.0692
_refine_ls_wR_factor_ref 0.0698
_reflns_Friedel_coverage 0.000
_reflns_number_gt 7418
_reflns_number_total 7655
_reflns_threshold_expression 'I > 2\s(I)'
_cod_data_source_file d4dt02755h2.cif
_cod_data_source_block jw092
_cod_depositor_comments 'Adding full bibliography for 7717232--7717238.cif.'
_cod_database_code 7717235
_shelx_shelxl_version_number 2018/3
_chemical_oxdiff_formula C31H46N10Cu1Ru1P1Cl3
_shelx_space_group_comment
;
The symmetry employed for this shelxl refinement is uniquely defined
by the following loop, which should always be used as a source of
symmetry information in preference to the above space-group names.
They are only intended as comments.
;
_reflns_odcompleteness_completeness 98.48
_reflns_odcompleteness_iscentric 1
_reflns_odcompleteness_theta 74.33
_olex2_refinement_description
;
1. Fixed Uiso
 At 1.2 times of:
  All C(H) groups, All C(H,H) groups
 At 1.5 times of:
  All C(H,H,H) groups
2.a Ternary CH refined with riding coordinates:
 C31(H31)
2.b Secondary CH2 refined with riding coordinates:
 C10(H10A,H10B)
2.c Aromatic/amide H refined with riding coordinates:
 C4(H4), C6(H6), C29(H29), C7(H7), C27(H27), C20(H20), C23(H23), C3(H3),
 C26(H26), C28(H28), C22(H22), C21(H21)
2.d Idealised Me refined as rotating group:
 C24(H24A,H24B,H24C), C17(H17A,H17B,H17C), C18(H18A,H18B,H18C), C14(H14A,H14B,
 H14C), C15(H15A,H15B,H15C), C13(H13A,H13B,H13C), C16(H16A,H16B,H16C), C33(H33A,
 H33B,H33C), C32(H32A,H32B,H32C), C35(H35A,H35B,H35C), C37(H37A,H37B,H37C)
;
_olex2_date_sample_data_collection 2022-04-08
_olex2_submission_special_instructions 'No special instructions were received'
_oxdiff_exptl_absorpt_empirical_details
;
Empirical correction (ABSPACK) includes:
- Absorption correction using spherical harmonics
- Frame scaling
;
_oxdiff_exptl_absorpt_empirical_full_max 1.629
_oxdiff_exptl_absorpt_empirical_full_min 0.786

loop_
_space_group_symop_operation_xyz
'x, y, z'
'-x, -y, -z'

loop_
_atom_site_label
_atom_site_type_symbol
_atom_site_fract_x
_atom_site_fract_y
_atom_site_fract_z
_atom_site_U_iso_or_equiv
_atom_site_adp_type
_atom_site_occupancy
_atom_site_site_symmetry_order
_atom_site_calc_flag
_atom_site_refinement_flags_posn
_atom_site_refinement_flags_adp
_atom_site_refinement_flags_occupancy
_atom_site_disorder_assembly
_atom_site_disorder_group
Ru1 Ru 0.63490(2) 0.14494(2) 0.21022(2) 0.01645(5) Uani 1 1 d . . . . .
Cu1 Cu 0.09418(3) 0.71311(3) 0.22813(2) 0.02315(8) Uani 1 1 d . . . . .
P1 P 0.22438(5) 0.61195(4) 0.32053(4) 0.01784(11) Uani 1 1 d . . . . .
Cl1 Cl 0.50978(5) 0.01087(4) 0.24547(4) 0.02568(11) Uani 1 1 d . . . . .
Cl2 Cl -0.01738(6) 0.67931(5) 0.11363(4) 0.03255(13) Uani 1 1 d . . . . .
Cl3 Cl 0.03909(6) 0.89705(5) 0.26097(5) 0.03398(13) Uani 1 1 d . . . . .
N3 N 0.71205(17) 0.05403(15) 0.09004(13) 0.0200(4) Uani 1 1 d . . . . .
N2 N 0.50474(16) 0.20391(14) 0.10897(12) 0.0168(3) Uani 1 1 d . . . . .
N1 N 0.37260(17) 0.33021(14) 0.21020(13) 0.0186(3) Uani 1 1 d . . . . .
C5 C 0.3074(2) 0.30059(17) 0.05615(15) 0.0196(4) Uani 1 1 d . . . . .
C10 C 0.2459(2) 0.45981(17) 0.32161(15) 0.0202(4) Uani 1 1 d . . . . .
H10A H 0.317721 0.428858 0.357748 0.024 Uiso 1 1 calc R U . . .
H10B H 0.170878 0.440644 0.357293 0.024 Uiso 1 1 calc R U . . .
C2 C 0.2674(2) 0.40412(17) 0.22717(15) 0.0189(4) Uani 1 1 d . . . . .
C4 C 0.1950(2) 0.37794(17) 0.07815(16) 0.0221(4) Uani 1 1 d . . . . .
H4 H 0.134027 0.393599 0.034169 0.027 Uiso 1 1 calc R U . . .
C6 C 0.3365(2) 0.24536(18) -0.03056(16) 0.0222(4) Uani 1 1 d . . . . .
H6 H 0.279594 0.258531 -0.077602 0.027 Uiso 1 1 calc R U . . .
C29 C 0.6338(2) 0.30604(17) 0.26069(15) 0.0199(4) Uani 1 1 d . . . . .
H29 H 0.584559 0.373808 0.242233 0.024 Uiso 1 1 calc R U . . .
C8 C 0.5306(2) 0.15384(17) 0.02481(15) 0.0185(4) Uani 1 1 d . . . . .
C7 C 0.4481(2) 0.17226(18) -0.04637(15) 0.0211(4) Uani 1 1 d . . . . .
H7 H 0.469658 0.134410 -0.104677 0.025 Uiso 1 1 calc R U . . .
C27 C 0.5859(2) 0.24657(18) 0.33809(15) 0.0214(4) Uani 1 1 d . . . . .
H27 H 0.506823 0.275573 0.371504 0.026 Uiso 1 1 calc R U . . .
C20 C 0.6995(2) 0.02504(19) -0.07455(16) 0.0241(4) Uani 1 1 d . . . . .
H20 H 0.655905 0.041864 -0.129359 0.029 Uiso 1 1 calc R U . . .
C23 C 0.8196(2) -0.02163(18) 0.08577(16) 0.0233(4) Uani 1 1 d . . . . .
H23 H 0.860419 -0.039479 0.141814 0.028 Uiso 1 1 calc R U . . .
C3 C 0.1749(2) 0.42968(17) 0.16280(17) 0.0222(4) Uani 1 1 d . . . . .
H3 H 0.100134 0.482166 0.178596 0.027 Uiso 1 1 calc R U . . .
C19 C 0.6506(2) 0.07488(17) 0.01128(15) 0.0194(4) Uani 1 1 d . . . . .
C9 C 0.39393(19) 0.27868(16) 0.12579(15) 0.0177(4) Uani 1 1 d . . . . .
C26 C 0.7725(2) 0.10308(18) 0.31435(16) 0.0227(4) Uani 1 1 d . . . . .
H26 H 0.819914 0.033854 0.331286 0.027 Uiso 1 1 calc R U . . .
C28 C 0.8199(2) 0.16377(19) 0.23803(16) 0.0233(4) Uani 1 1 d . . . . .
H28 H 0.898772 0.134155 0.204672 0.028 Uiso 1 1 calc R U . . .
C22 C 0.8722(2) -0.07408(19) 0.00225(17) 0.0258(5) Uani 1 1 d . . . . .
H22 H 0.948610 -0.126513 0.000960 0.031 Uiso 1 1 calc R U . . .
C30 C 0.7528(2) 0.26789(19) 0.20977(16) 0.0231(4) Uani 1 1 d . . . . .
C21 C 0.8124(2) -0.0493(2) -0.07942(17) 0.0273(5) Uani 1 1 d . . . . .
H21 H 0.848301 -0.082913 -0.137872 0.033 Uiso 1 1 calc R U . . .
C25 C 0.6558(2) 0.14400(18) 0.36555(15) 0.0222(4) Uani 1 1 d . . . . .
C11 C 0.1618(2) 0.63929(18) 0.44900(16) 0.0228(4) Uani 1 1 d . . . . .
C24 C 0.6033(3) 0.0778(2) 0.44378(17) 0.0295(5) Uani 1 1 d . . . . .
H24A H 0.511809 0.097026 0.448588 0.044 Uiso 1 1 calc R U . . .
H24B H 0.631732 0.092948 0.504111 0.044 Uiso 1 1 calc R U . . .
H24C H 0.631822 0.000065 0.429808 0.044 Uiso 1 1 calc R U . . .
C17 C 0.4308(2) 0.5957(2) 0.19190(17) 0.0282(5) Uani 1 1 d . . . . .
H17A H 0.437699 0.516572 0.191185 0.042 Uiso 1 1 calc R U . . .
H17B H 0.512513 0.612637 0.171316 0.042 Uiso 1 1 calc R U . . .
H17C H 0.370309 0.631293 0.148576 0.042 Uiso 1 1 calc R U . . .
C12 C 0.3867(2) 0.63728(18) 0.29332(16) 0.0232(4) Uani 1 1 d . . . . .
C18 C 0.4801(2) 0.5811(2) 0.36213(19) 0.0324(5) Uani 1 1 d . . . . .
H18A H 0.457651 0.615032 0.424610 0.049 Uiso 1 1 calc R U . . .
H18B H 0.564454 0.589049 0.337472 0.049 Uiso 1 1 calc R U . . .
H18C H 0.477926 0.503539 0.368224 0.049 Uiso 1 1 calc R U . . .
N4 N 0.3248(3) 0.2584(2) 0.5169(2) 0.0521(7) Uani 1 1 d . . . . .
C14 C 0.1753(3) 0.7527(2) 0.47683(18) 0.0319(5) Uani 1 1 d . . . . .
H14A H 0.263246 0.751471 0.483165 0.048 Uiso 1 1 calc R U . . .
H14B H 0.125282 0.772924 0.537575 0.048 Uiso 1 1 calc R U . . .
H14C H 0.145959 0.806101 0.427531 0.048 Uiso 1 1 calc R U . . .
C15 C 0.2203(3) 0.5546(2) 0.52139(17) 0.0317(5) Uani 1 1 d . . . . .
H15A H 0.205349 0.482932 0.507499 0.048 Uiso 1 1 calc R U . . .
H15B H 0.182470 0.575778 0.585686 0.048 Uiso 1 1 calc R U . . .
H15C H 0.310427 0.551149 0.517170 0.048 Uiso 1 1 calc R U . . .
C34 C 0.2929(3) 0.2449(2) 0.5946(2) 0.0368(6) Uani 1 1 d . . . . .
C36 C 1.1206(3) 0.1734(3) 0.3323(2) 0.0387(6) Uani 1 1 d . . . . .
C13 C 0.0216(2) 0.6407(2) 0.45214(18) 0.0300(5) Uani 1 1 d . . . . .
H13A H -0.018371 0.702542 0.414078 0.045 Uiso 1 1 calc R U . . .
H13B H -0.016496 0.647735 0.518116 0.045 Uiso 1 1 calc R U . . .
H13C H 0.010399 0.572573 0.426234 0.045 Uiso 1 1 calc R U . . .
C16 C 0.3820(2) 0.7609(2) 0.29017(19) 0.0312(5) Uani 1 1 d . . . . .
H16A H 0.315114 0.797774 0.252590 0.047 Uiso 1 1 calc R U . . .
H16B H 0.462156 0.774636 0.260908 0.047 Uiso 1 1 calc R U . . .
H16C H 0.365733 0.788999 0.355010 0.047 Uiso 1 1 calc R U . . .
N5 N 1.0623(3) 0.2438(3) 0.2948(2) 0.0568(7) Uani 1 1 d . . . . .
C33 C 0.7205(3) 0.3629(3) 0.0500(2) 0.0422(7) Uani 1 1 d . . . . .
H33A H 0.708196 0.295851 0.022905 0.063 Uiso 1 1 calc R U . . .
H33B H 0.759503 0.405119 0.000352 0.063 Uiso 1 1 calc R U . . .
H33C H 0.639601 0.406400 0.075510 0.063 Uiso 1 1 calc R U . . .
C31 C 0.8051(2) 0.3340(2) 0.12974(18) 0.0298(5) Uani 1 1 d . . . . .
H31 H 0.886423 0.289123 0.101906 0.036 Uiso 1 1 calc R U . . .
C32 C 0.8319(3) 0.4365(2) 0.1710(2) 0.0410(6) Uani 1 1 d . . . . .
H32A H 0.753097 0.483529 0.196483 0.062 Uiso 1 1 calc R U . . .
H32B H 0.873599 0.476065 0.120824 0.062 Uiso 1 1 calc R U . . .
H32C H 0.886011 0.415614 0.222117 0.062 Uiso 1 1 calc R U . . .
C35 C 0.2513(3) 0.2274(3) 0.6941(2) 0.0475(7) Uani 1 1 d . . . . .
H35A H 0.176398 0.196414 0.698422 0.071 Uiso 1 1 calc R U . . .
H35B H 0.231733 0.297184 0.727052 0.071 Uiso 1 1 calc R U . . .
H35C H 0.317593 0.176939 0.723742 0.071 Uiso 1 1 calc R U . . .
C37 C 1.1919(4) 0.0817(3) 0.3820(3) 0.0597(9) Uani 1 1 d . . . . .
H37A H 1.174947 0.013590 0.360304 0.090 Uiso 1 1 calc R U . . .
H37B H 1.167550 0.088527 0.450542 0.090 Uiso 1 1 calc R U . . .
H37C H 1.281198 0.080945 0.368598 0.090 Uiso 1 1 calc R U . . .

loop_
_atom_site_aniso_label
_atom_site_aniso_U_11
_atom_site_aniso_U_22
_atom_site_aniso_U_33
_atom_site_aniso_U_23
_atom_site_aniso_U_13
_atom_site_aniso_U_12
Ru1 0.01737(8) 0.01555(8) 0.01612(8) -0.00127(6) -0.00506(6) -0.00093(6)
Cu1 0.02211(16) 0.02238(16) 0.02444(17) 0.00168(13) -0.00763(13) -0.00126(13)
P1 0.0185(2) 0.0163(2) 0.0186(2) -0.00088(19) -0.00443(19) -0.00197(19)
Cl1 0.0325(3) 0.0251(2) 0.0227(2) 0.00021(19) -0.0063(2) -0.0119(2)
Cl2 0.0362(3) 0.0260(3) 0.0368(3) -0.0016(2) -0.0204(2) -0.0007(2)
Cl3 0.0330(3) 0.0220(3) 0.0463(3) -0.0020(2) -0.0160(3) 0.0018(2)
N3 0.0211(9) 0.0196(8) 0.0184(9) -0.0022(7) -0.0028(7) -0.0017(7)
N2 0.0184(8) 0.0171(8) 0.0150(8) 0.0008(6) -0.0060(6) -0.0020(7)
N1 0.0188(8) 0.0163(8) 0.0204(9) -0.0002(7) -0.0054(7) -0.0013(7)
C5 0.0209(10) 0.0171(9) 0.0217(10) 0.0015(8) -0.0077(8) -0.0035(8)
C10 0.0211(10) 0.0171(9) 0.0211(10) -0.0009(8) -0.0032(8) -0.0006(8)
C2 0.0211(10) 0.0157(9) 0.0202(10) 0.0002(8) -0.0036(8) -0.0037(8)
C4 0.0214(10) 0.0189(10) 0.0267(11) 0.0020(8) -0.0108(8) -0.0021(8)
C6 0.0262(11) 0.0222(10) 0.0201(10) 0.0016(8) -0.0102(8) -0.0056(9)
C29 0.0220(10) 0.0150(9) 0.0233(10) -0.0030(8) -0.0074(8) -0.0025(8)
C8 0.0207(10) 0.0173(9) 0.0180(10) -0.0007(8) -0.0040(8) -0.0037(8)
C7 0.0255(11) 0.0218(10) 0.0165(10) -0.0005(8) -0.0047(8) -0.0047(8)
C27 0.0237(11) 0.0224(10) 0.0192(10) -0.0055(8) -0.0044(8) -0.0050(8)
C20 0.0285(12) 0.0257(11) 0.0177(10) -0.0007(8) -0.0035(8) -0.0041(9)
C23 0.0223(11) 0.0213(10) 0.0247(11) -0.0017(8) -0.0053(8) 0.0004(8)
C3 0.0190(10) 0.0173(10) 0.0297(12) -0.0011(8) -0.0066(9) -0.0001(8)
C19 0.0218(10) 0.0176(9) 0.0191(10) 0.0001(8) -0.0050(8) -0.0037(8)
C9 0.0194(10) 0.0152(9) 0.0190(10) 0.0017(8) -0.0053(8) -0.0038(8)
C26 0.0245(11) 0.0220(10) 0.0231(11) 0.0006(8) -0.0147(9) -0.0020(8)
C28 0.0153(10) 0.0278(11) 0.0281(11) -0.0066(9) -0.0075(8) -0.0039(8)
C22 0.0220(11) 0.0231(11) 0.0295(12) -0.0027(9) -0.0006(9) 0.0011(8)
C30 0.0221(11) 0.0258(11) 0.0241(11) -0.0032(9) -0.0044(8) -0.0093(9)
C21 0.0302(12) 0.0280(11) 0.0212(11) -0.0042(9) 0.0032(9) -0.0030(9)
C25 0.0290(11) 0.0236(11) 0.0164(10) -0.0014(8) -0.0100(8) -0.0068(9)
C11 0.0249(11) 0.0229(11) 0.0203(10) -0.0021(8) -0.0027(8) -0.0035(9)
C24 0.0407(14) 0.0284(12) 0.0206(11) 0.0021(9) -0.0055(10) -0.0092(10)
C17 0.0270(12) 0.0278(12) 0.0292(12) 0.0015(9) 0.0007(9) -0.0066(9)
C12 0.0207(10) 0.0236(11) 0.0259(11) 0.0017(9) -0.0031(8) -0.0058(8)
C18 0.0225(12) 0.0381(14) 0.0379(14) 0.0039(11) -0.0098(10) -0.0066(10)
N4 0.0512(16) 0.0482(15) 0.0502(17) 0.0000(12) 0.0040(13) -0.0007(12)
C14 0.0408(14) 0.0285(12) 0.0273(12) -0.0093(10) -0.0028(10) -0.0082(11)
C15 0.0375(14) 0.0350(13) 0.0215(11) 0.0031(10) -0.0050(10) -0.0046(11)
C34 0.0292(13) 0.0283(13) 0.0510(18) -0.0013(12) -0.0033(12) -0.0021(10)
C36 0.0363(14) 0.0472(16) 0.0340(14) -0.0098(12) -0.0014(11) -0.0117(13)
C13 0.0247(12) 0.0328(13) 0.0308(12) -0.0042(10) 0.0023(9) -0.0043(10)
C16 0.0312(13) 0.0261(12) 0.0382(14) 0.0002(10) -0.0014(10) -0.0117(10)
N5 0.0552(17) 0.0621(18) 0.0569(18) 0.0169(15) -0.0114(14) -0.0215(15)
C33 0.0486(17) 0.0540(17) 0.0309(14) 0.0144(12) -0.0078(12) -0.0270(14)
C31 0.0272(12) 0.0313(12) 0.0319(13) 0.0049(10) 0.0004(10) -0.0110(10)
C32 0.0426(16) 0.0381(15) 0.0486(17) 0.0091(12) -0.0095(13) -0.0215(12)
C35 0.0342(15) 0.0579(19) 0.0486(18) 0.0093(15) -0.0037(13) -0.0081(13)
C37 0.055(2) 0.0512(19) 0.071(2) -0.0093(17) -0.0259(18) 0.0024(16)

loop_
_atom_type_symbol
_atom_type_description
_atom_type_scat_dispersion_real
_atom_type_scat_dispersion_imag
_atom_type_scat_source
C C 0.0181 0.0091 'International Tables Vol C Tables 4.2.6.8 and 6.1.1.4'
H H 0.0000 0.0000 'International Tables Vol C Tables 4.2.6.8 and 6.1.1.4'
Cl Cl 0.3639 0.7018 'International Tables Vol C Tables 4.2.6.8 and 6.1.1.4'
Cu Cu -1.9646 0.5888 'International Tables Vol C Tables 4.2.6.8 and 6.1.1.4'
N N 0.0311 0.0180 'International Tables Vol C Tables 4.2.6.8 and 6.1.1.4'
P P 0.2955 0.4335 'International Tables Vol C Tables 4.2.6.8 and 6.1.1.4'
Ru Ru 0.0552 3.2960 'International Tables Vol C Tables 4.2.6.8 and 6.1.1.4'

loop_
_geom_angle_atom_site_label_1
_geom_angle_atom_site_label_2
_geom_angle_atom_site_label_3
_geom_angle
_geom_angle_site_symmetry_1
_geom_angle_site_symmetry_3
_geom_angle_publ_flag
N3 Ru1 Cl1 86.27(5) . . ?
N3 Ru1 N2 76.95(7) . . ?
N3 Ru1 C29 136.23(8) . . ?
N3 Ru1 C27 170.09(8) . . ?
N3 Ru1 C26 105.96(8) . . ?
N3 Ru1 C28 90.47(8) . . ?
N3 Ru1 C30 102.86(8) . . ?
N3 Ru1 C25 139.20(8) . . ?
N2 Ru1 Cl1 83.70(5) . . ?
N2 Ru1 C29 94.14(7) . . ?
N2 Ru1 C27 109.42(7) . . ?
N2 Ru1 C26 173.54(7) . . ?
N2 Ru1 C28 137.66(8) . . ?
N2 Ru1 C30 105.53(8) . . ?
N2 Ru1 C25 142.02(8) . . ?
C29 Ru1 Cl1 135.94(6) . . ?
C29 Ru1 C27 37.84(8) . . ?
C29 Ru1 C26 79.76(8) . . ?
C29 Ru1 C28 67.46(8) . . ?
C29 Ru1 C30 37.77(8) . . ?
C29 Ru1 C25 67.77(8) . . ?
C27 Ru1 Cl1 101.77(6) . . ?
C27 Ru1 C30 68.43(8) . . ?
C27 Ru1 C25 37.19(8) . . ?
C26 Ru1 Cl1 102.14(6) . . ?
C26 Ru1 C27 66.93(8) . . ?
C26 Ru1 C30 68.32(8) . . ?
C26 Ru1 C25 37.04(9) . . ?
C28 Ru1 Cl1 136.34(6) . . ?
C28 Ru1 C27 79.72(8) . . ?
C28 Ru1 C26 37.70(9) . . ?
C28 Ru1 C30 37.72(8) . . ?
C28 Ru1 C25 67.56(9) . . ?
C30 Ru1 Cl1 168.16(6) . . ?
C30 Ru1 C25 80.87(8) . . ?
C25 Ru1 Cl1 87.30(6) . . ?
P1 Cu1 Cl2 135.11(2) . . ?
P1 Cu1 Cl3 116.03(2) . . ?
Cl2 Cu1 Cl3 108.55(2) . . ?
C10 P1 Cu1 120.05(7) . . ?
C10 P1 C11 99.48(10) . . ?
C10 P1 C12 104.50(10) . . ?
C11 P1 Cu1 108.96(7) . . ?
C12 P1 Cu1 111.21(7) . . ?
C12 P1 C11 112.13(10) . . ?
C23 N3 Ru1 124.06(15) . . ?
C23 N3 C19 118.75(19) . . ?
C19 N3 Ru1 117.18(14) . . ?
C8 N2 Ru1 114.98(14) . . ?
C8 N2 C9 118.59(17) . . ?
C9 N2 Ru1 126.08(14) . . ?
C2 N1 C9 118.05(18) . . ?
C4 C5 C9 117.75(19) . . ?
C6 C5 C4 122.9(2) . . ?
C6 C5 C9 119.3(2) . . ?
P1 C10 H10A 107.9 . . ?
P1 C10 H10B 107.9 . . ?
H10A C10 H10B 107.2 . . ?
C2 C10 P1 117.58(15) . . ?
C2 C10 H10A 107.9 . . ?
C2 C10 H10B 107.9 . . ?
N1 C2 C10 116.93(19) . . ?
N1 C2 C3 123.5(2) . . ?
C3 C2 C10 119.58(19) . . ?
C5 C4 H4 120.3 . . ?
C3 C4 C5 119.4(2) . . ?
C3 C4 H4 120.3 . . ?
C5 C6 H6 120.4 . . ?
C7 C6 C5 119.1(2) . . ?
C7 C6 H6 120.4 . . ?
Ru1 C29 H29 127.9 . . ?
C27 C29 Ru1 72.51(12) . . ?
C27 C29 H29 118.8 . . ?
C27 C29 C30 122.4(2) . . ?
C30 C29 Ru1 73.06(12) . . ?
C30 C29 H29 118.8 . . ?
N2 C8 C7 123.05(19) . . ?
N2 C8 C19 115.90(18) . . ?
C7 C8 C19 121.03(19) . . ?
C6 C7 C8 119.3(2) . . ?
C6 C7 H7 120.4 . . ?
C8 C7 H7 120.4 . . ?
Ru1 C27 H27 130.5 . . ?
C29 C27 Ru1 69.65(12) . . ?
C29 C27 H27 120.0 . . ?
C25 C27 Ru1 72.48(12) . . ?
C25 C27 C29 120.0(2) . . ?
C25 C27 H27 120.0 . . ?
C19 C20 H20 120.3 . . ?
C21 C20 H20 120.3 . . ?
C21 C20 C19 119.3(2) . . ?
N3 C23 H23 119.0 . . ?
N3 C23 C22 122.0(2) . . ?
C22 C23 H23 119.0 . . ?
C2 C3 H3 120.5 . . ?
C4 C3 C2 119.0(2) . . ?
C4 C3 H3 120.5 . . ?
N3 C19 C8 114.57(18) . . ?
N3 C19 C20 121.6(2) . . ?
C20 C19 C8 123.9(2) . . ?
N2 C9 C5 120.61(19) . . ?
N1 C9 N2 117.04(18) . . ?
N1 C9 C5 122.35(19) . . ?
Ru1 C26 H26 129.6 . . ?
C28 C26 Ru1 70.47(12) . . ?
C28 C26 H26 119.6 . . ?
C25 C26 Ru1 72.86(12) . . ?
C25 C26 H26 119.6 . . ?
C25 C26 C28 120.8(2) . . ?
Ru1 C28 H28 128.9 . . ?
C26 C28 Ru1 71.83(12) . . ?
C26 C28 H28 119.0 . . ?
C26 C28 C30 121.9(2) . . ?
C30 C28 Ru1 72.63(12) . . ?
C30 C28 H28 119.0 . . ?
C23 C22 H22 120.4 . . ?
C23 C22 C21 119.3(2) . . ?
C21 C22 H22 120.4 . . ?
C29 C30 Ru1 69.16(12) . . ?
C29 C30 C28 116.2(2) . . ?
C29 C30 C31 121.9(2) . . ?
C28 C30 Ru1 69.65(12) . . ?
C28 C30 C31 121.9(2) . . ?
C31 C30 Ru1 131.51(16) . . ?
C20 C21 C22 118.9(2) . . ?
C20 C21 H21 120.5 . . ?
C22 C21 H21 120.5 . . ?
C27 C25 Ru1 70.33(12) . . ?
C27 C25 C24 120.5(2) . . ?
C26 C25 Ru1 70.10(12) . . ?
C26 C25 C27 118.6(2) . . ?
C26 C25 C24 120.8(2) . . ?
C24 C25 Ru1 128.53(15) . . ?
C14 C11 P1 110.39(16) . . ?
C14 C11 C15 109.0(2) . . ?
C14 C11 C13 107.8(2) . . ?
C15 C11 P1 115.38(16) . . ?
C13 C11 P1 104.51(15) . . ?
C13 C11 C15 109.5(2) . . ?
C25 C24 H24A 109.5 . . ?
C25 C24 H24B 109.5 . . ?
C25 C24 H24C 109.5 . . ?
H24A C24 H24B 109.5 . . ?
H24A C24 H24C 109.5 . . ?
H24B C24 H24C 109.5 . . ?
H17A C17 H17B 109.5 . . ?
H17A C17 H17C 109.5 . . ?
H17B C17 H17C 109.5 . . ?
C12 C17 H17A 109.5 . . ?
C12 C17 H17B 109.5 . . ?
C12 C17 H17C 109.5 . . ?
C17 C12 P1 105.59(15) . . ?
C17 C12 C16 106.83(19) . . ?
C18 C12 P1 114.85(16) . . ?
C18 C12 C17 110.0(2) . . ?
C18 C12 C16 109.5(2) . . ?
C16 C12 P1 109.72(16) . . ?
C12 C18 H18A 109.5 . . ?
C12 C18 H18B 109.5 . . ?
C12 C18 H18C 109.5 . . ?
H18A C18 H18B 109.5 . . ?
H18A C18 H18C 109.5 . . ?
H18B C18 H18C 109.5 . . ?
C11 C14 H14A 109.5 . . ?
C11 C14 H14B 109.5 . . ?
C11 C14 H14C 109.5 . . ?
H14A C14 H14B 109.5 . . ?
H14A C14 H14C 109.5 . . ?
H14B C14 H14C 109.5 . . ?
C11 C15 H15A 109.5 . . ?
C11 C15 H15B 109.5 . . ?
C11 C15 H15C 109.5 . . ?
H15A C15 H15B 109.5 . . ?
H15A C15 H15C 109.5 . . ?
H15B C15 H15C 109.5 . . ?
N4 C34 C35 179.6(3) . . ?
N5 C36 C37 178.0(4) . . ?
C11 C13 H13A 109.5 . . ?
C11 C13 H13B 109.5 . . ?
C11 C13 H13C 109.5 . . ?
H13A C13 H13B 109.5 . . ?
H13A C13 H13C 109.5 . . ?
H13B C13 H13C 109.5 . . ?
C12 C16 H16A 109.5 . . ?
C12 C16 H16B 109.5 . . ?
C12 C16 H16C 109.5 . . ?
H16A C16 H16B 109.5 . . ?
H16A C16 H16C 109.5 . . ?
H16B C16 H16C 109.5 . . ?
H33A C33 H33B 109.5 . . ?
H33A C33 H33C 109.5 . . ?
H33B C33 H33C 109.5 . . ?
C31 C33 H33A 109.5 . . ?
C31 C33 H33B 109.5 . . ?
C31 C33 H33C 109.5 . . ?
C30 C31 C33 113.3(2) . . ?
C30 C31 H31 107.7 . . ?
C30 C31 C32 108.9(2) . . ?
C33 C31 H31 107.7 . . ?
C33 C31 C32 111.2(2) . . ?
C32 C31 H31 107.7 . . ?
C31 C32 H32A 109.5 . . ?
C31 C32 H32B 109.5 . . ?
C31 C32 H32C 109.5 . . ?
H32A C32 H32B 109.5 . . ?
H32A C32 H32C 109.5 . . ?
H32B C32 H32C 109.5 . . ?
C34 C35 H35A 109.5 . . ?
C34 C35 H35B 109.5 . . ?
C34 C35 H35C 109.5 . . ?
H35A C35 H35B 109.5 . . ?
H35A C35 H35C 109.5 . . ?
H35B C35 H35C 109.5 . . ?
C36 C37 H37A 109.5 . . ?
C36 C37 H37B 109.5 . . ?
C36 C37 H37C 109.5 . . ?
H37A C37 H37B 109.5 . . ?
H37A C37 H37C 109.5 . . ?
H37B C37 H37C 109.5 . . ?

loop_
_geom_bond_atom_site_label_1
_geom_bond_atom_site_label_2
_geom_bond_distance
_geom_bond_site_symmetry_2
_geom_bond_publ_flag
Ru1 Cl1 2.3997(5) . ?
Ru1 N3 2.0828(18) . ?
Ru1 N2 2.1376(17) . ?
Ru1 C29 2.168(2) . ?
Ru1 C27 2.206(2) . ?
Ru1 C26 2.198(2) . ?
Ru1 C28 2.180(2) . ?
Ru1 C30 2.220(2) . ?
Ru1 C25 2.234(2) . ?
Cu1 P1 2.2091(6) . ?
Cu1 Cl2 2.2426(6) . ?
Cu1 Cl3 2.3110(6) . ?
P1 C10 1.873(2) . ?
P1 C11 1.890(2) . ?
P1 C12 1.879(2) . ?
N3 C23 1.348(3) . ?
N3 C19 1.354(3) . ?
N2 C8 1.342(3) . ?
N2 C9 1.376(3) . ?
N1 C2 1.326(3) . ?
N1 C9 1.354(3) . ?
C5 C4 1.414(3) . ?
C5 C6 1.405(3) . ?
C5 C9 1.424(3) . ?
C10 H10A 0.9900 . ?
C10 H10B 0.9900 . ?
C10 C2 1.505(3) . ?
C2 C3 1.418(3) . ?
C4 H4 0.9500 . ?
C4 C3 1.359(3) . ?
C6 H6 0.9500 . ?
C6 C7 1.370(3) . ?
C29 H29 0.9500 . ?
C29 C27 1.419(3) . ?
C29 C30 1.421(3) . ?
C8 C7 1.409(3) . ?
C8 C19 1.472(3) . ?
C7 H7 0.9500 . ?
C27 H27 0.9500 . ?
C27 C25 1.416(3) . ?
C20 H20 0.9500 . ?
C20 C19 1.389(3) . ?
C20 C21 1.383(3) . ?
C23 H23 0.9500 . ?
C23 C22 1.384(3) . ?
C3 H3 0.9500 . ?
C26 H26 0.9500 . ?
C26 C28 1.415(3) . ?
C26 C25 1.408(3) . ?
C28 H28 0.9500 . ?
C28 C30 1.423(3) . ?
C22 H22 0.9500 . ?
C22 C21 1.385(3) . ?
C30 C31 1.513(3) . ?
C21 H21 0.9500 . ?
C25 C24 1.498(3) . ?
C11 C14 1.533(3) . ?
C11 C15 1.536(3) . ?
C11 C13 1.536(3) . ?
C24 H24A 0.9800 . ?
C24 H24B 0.9800 . ?
C24 H24C 0.9800 . ?
C17 H17A 0.9800 . ?
C17 H17B 0.9800 . ?
C17 H17C 0.9800 . ?
C17 C12 1.538(3) . ?
C12 C18 1.536(3) . ?
C12 C16 1.541(3) . ?
C18 H18A 0.9800 . ?
C18 H18B 0.9800 . ?
C18 H18C 0.9800 . ?
N4 C34 1.134(4) . ?
C14 H14A 0.9800 . ?
C14 H14B 0.9800 . ?
C14 H14C 0.9800 . ?
C15 H15A 0.9800 . ?
C15 H15B 0.9800 . ?
C15 H15C 0.9800 . ?
C34 C35 1.455(4) . ?
C36 N5 1.127(4) . ?
C36 C37 1.452(4) . ?
C13 H13A 0.9800 . ?
C13 H13B 0.9800 . ?
C13 H13C 0.9800 . ?
C16 H16A 0.9800 . ?
C16 H16B 0.9800 . ?
C16 H16C 0.9800 . ?
C33 H33A 0.9800 . ?
C33 H33B 0.9800 . ?
C33 H33C 0.9800 . ?
C33 C31 1.525(4) . ?
C31 H31 1.0000 . ?
C31 C32 1.532(4) . ?
C32 H32A 0.9800 . ?
C32 H32B 0.9800 . ?
C32 H32C 0.9800 . ?
C35 H35A 0.9800 . ?
C35 H35B 0.9800 . ?
C35 H35C 0.9800 . ?
C37 H37A 0.9800 . ?
C37 H37B 0.9800 . ?
C37 H37C 0.9800 . ?

loop_
_geom_torsion_atom_site_label_1
_geom_torsion_atom_site_label_2
_geom_torsion_atom_site_label_3
_geom_torsion_atom_site_label_4
_geom_torsion
_geom_torsion_site_symmetry_1
_geom_torsion_site_symmetry_2
_geom_torsion_site_symmetry_3
_geom_torsion_site_symmetry_4
_geom_torsion_publ_flag
Ru1 N3 C23 C22 -174.94(17) . . . . ?
Ru1 N3 C19 C8 -4.9(2) . . . . ?
Ru1 N3 C19 C20 174.75(16) . . . . ?
Ru1 N2 C8 C7 172.09(16) . . . . ?
Ru1 N2 C8 C19 -6.3(2) . . . . ?
Ru1 N2 C9 N1 9.1(3) . . . . ?
Ru1 N2 C9 C5 -171.58(14) . . . . ?
Ru1 C29 C27 C25 54.19(18) . . . . ?
Ru1 C29 C30 C28 -52.97(17) . . . . ?
Ru1 C29 C30 C31 126.7(2) . . . . ?
Ru1 C27 C25 C26 52.65(17) . . . . ?
Ru1 C27 C25 C24 -123.9(2) . . . . ?
Ru1 C26 C28 C30 54.93(19) . . . . ?
Ru1 C26 C25 C27 -52.76(17) . . . . ?
Ru1 C26 C25 C24 123.7(2) . . . . ?
Ru1 C28 C30 C29 52.73(17) . . . . ?
Ru1 C28 C30 C31 -127.0(2) . . . . ?
Ru1 C30 C31 C33 32.4(3) . . . . ?
Ru1 C30 C31 C32 156.68(19) . . . . ?
Cu1 P1 C10 C2 47.79(19) . . . . ?
Cu1 P1 C11 C14 -71.97(17) . . . . ?
Cu1 P1 C11 C15 163.97(15) . . . . ?
Cu1 P1 C11 C13 43.72(16) . . . . ?
Cu1 P1 C12 C17 -65.83(16) . . . . ?
Cu1 P1 C12 C18 172.82(15) . . . . ?
Cu1 P1 C12 C16 48.97(18) . . . . ?
P1 C10 C2 N1 121.14(18) . . . . ?
P1 C10 C2 C3 -60.8(2) . . . . ?
N3 C23 C22 C21 -0.7(4) . . . . ?
N2 C8 C7 C6 0.8(3) . . . . ?
N2 C8 C19 N3 7.4(3) . . . . ?
N2 C8 C19 C20 -172.2(2) . . . . ?
N1 C2 C3 C4 -1.4(3) . . . . ?
C5 C4 C3 C2 -0.3(3) . . . . ?
C5 C6 C7 C8 0.3(3) . . . . ?
C10 P1 C11 C14 161.58(17) . . . . ?
C10 P1 C11 C15 37.52(19) . . . . ?
C10 P1 C11 C13 -82.74(16) . . . . ?
C10 P1 C12 C17 65.10(17) . . . . ?
C10 P1 C12 C18 -56.25(19) . . . . ?
C10 P1 C12 C16 179.90(16) . . . . ?
C10 C2 C3 C4 -179.3(2) . . . . ?
C2 N1 C9 N2 178.75(18) . . . . ?
C2 N1 C9 C5 -0.6(3) . . . . ?
C4 C5 C6 C7 179.5(2) . . . . ?
C4 C5 C9 N2 179.68(19) . . . . ?
C4 C5 C9 N1 -1.0(3) . . . . ?
C6 C5 C4 C3 -178.6(2) . . . . ?
C6 C5 C9 N2 -0.3(3) . . . . ?
C6 C5 C9 N1 179.0(2) . . . . ?
C29 C27 C25 Ru1 -52.88(17) . . . . ?
C29 C27 C25 C26 -0.2(3) . . . . ?
C29 C27 C25 C24 -176.7(2) . . . . ?
C29 C30 C31 C33 -57.1(3) . . . . ?
C29 C30 C31 C32 67.2(3) . . . . ?
C8 N2 C9 N1 -177.94(18) . . . . ?
C8 N2 C9 C5 1.4(3) . . . . ?
C7 C8 C19 N3 -171.02(19) . . . . ?
C7 C8 C19 C20 9.3(3) . . . . ?
C27 C29 C30 Ru1 55.59(18) . . . . ?
C27 C29 C30 C28 2.6(3) . . . . ?
C27 C29 C30 C31 -177.7(2) . . . . ?
C23 N3 C19 C8 176.49(19) . . . . ?
C23 N3 C19 C20 -3.9(3) . . . . ?
C23 C22 C21 C20 -1.8(4) . . . . ?
C19 N3 C23 C22 3.6(3) . . . . ?
C19 C8 C7 C6 179.1(2) . . . . ?
C19 C20 C21 C22 1.5(4) . . . . ?
C9 N2 C8 C7 -1.6(3) . . . . ?
C9 N2 C8 C19 179.95(18) . . . . ?
C9 N1 C2 C10 179.78(18) . . . . ?
C9 N1 C2 C3 1.8(3) . . . . ?
C9 C5 C4 C3 1.4(3) . . . . ?
C9 C5 C6 C7 -0.5(3) . . . . ?
C26 C28 C30 Ru1 -54.57(18) . . . . ?
C26 C28 C30 C29 -1.8(3) . . . . ?
C26 C28 C30 C31 178.4(2) . . . . ?
C28 C26 C25 Ru1 53.75(18) . . . . ?
C28 C26 C25 C27 1.0(3) . . . . ?
C28 C26 C25 C24 177.5(2) . . . . ?
C28 C30 C31 C33 122.6(3) . . . . ?
C28 C30 C31 C32 -113.1(3) . . . . ?
C30 C29 C27 Ru1 -55.84(18) . . . . ?
C30 C29 C27 C25 -1.6(3) . . . . ?
C21 C20 C19 N3 1.3(3) . . . . ?
C21 C20 C19 C8 -179.1(2) . . . . ?
C25 C26 C28 Ru1 -54.85(18) . . . . ?
C25 C26 C28 C30 0.1(3) . . . . ?
C11 P1 C10 C2 166.29(17) . . . . ?
C11 P1 C12 C17 171.88(15) . . . . ?
C11 P1 C12 C18 50.5(2) . . . . ?
C11 P1 C12 C16 -73.32(18) . . . . ?
C12 P1 C10 C2 -77.75(18) . . . . ?
C12 P1 C11 C14 51.59(19) . . . . ?
C12 P1 C11 C15 -72.48(19) . . . . ?
C12 P1 C11 C13 167.27(15) . . . . ?
